data_1526823
loop_
_publ_author_name
'Titov, Yu.A.'
'Sych, A.M.'
'Kapshuk, A.A.'
'Markiv, V.Ya.'
'Belyavina, N.M.'

_publ_section_title
;
 Interdependence of composition-structure properties for ferroelectrics of
 the type La4 Ti4-x Scx/2 Nbx/2 O14 with layered perovskite-like structure
;
_journal_name_full 'Dopov. Nats. Akad. Nauk. Ukr.'
_journal_page_first 158
_journal_page_last 162
_journal_volume 2001
_journal_year 2001
_chemical_formula_sum 'La4 Nb0.5 O14 Sc0.5 Ti3'
_chemical_name_systematic 'La4 Ti2 (Ti0.5 Sc0.5) (Ti0.5 Nb0.5) O14'
_space_group_IT_number 33
_symmetry_space_group_name_Hall 'P 2c -2n'
_symmetry_space_group_name_H-M 'P n a 21'
_cell_angle_alpha 90
_cell_angle_beta 90
_cell_angle_gamma 90
_cell_formula_units_Z 4
_cell_length_a 25.891
_cell_length_b 7.861
_cell_length_c 5.5697
_cell_volume 1133.596
_citation_journal_id_ASTM DNAUFL
_cod_data_source_file Titov_DNAUFL_2001_991.cif
_cod_data_source_block La4Nb0.5O14Sc0.5Ti3
_cod_database_code 1526823

loop_
_symmetry_equiv_pos_as_xyz
x,y,z
-x,-y,z+1/2
-x+1/2,y+1/2,z+1/2
x+1/2,-y+1/2,z

loop_
_atom_site_label
_atom_site_type_symbol
_atom_site_fract_x
_atom_site_fract_y
_atom_site_fract_z
_atom_site_occupancy
_atom_site_U_iso_or_equiv
La4 La+3 0.4586 0.3743 0.8338 1 0.0
O13 O-2 0.461 0.182 0.506 1 0.0
O11 O-2 0.361 0.168 0.98 1 0.0
Ti2 Ti+4 0.1902 0.124 0.2575 1 0.0
Ti1 Ti+4 0.0801 0.125 0.7715 0.5 0.0
O5 O-2 0.137 0.117 0.978 1 0.0
Sc1 Sc+3 0.0801 0.125 0.7715 0.5 0.0
Ti4 Ti+4 0.4085 0.1256 0.3043 0.5 0.0
O14 O-2 0.464 0.113 0.087 1 0.0
La1 La+3 0.054 0.3699 0.2806 1 0.0
Ti3 Ti+4 0.3102 0.122 0.7672 1 0.0
O2 O-2 0.049 0.116 0.1 1 0.0
O3 O-2 0.096 0.365 0.901 1 0.0
La2 La+3 0.1998 0.3738 0.7503 1 0.0
O8 O-2 0.248 0.134 0.004 1 0.0
La3 La+3 0.3057 0.3754 0.25 1 0.0
O12 O-2 0.403 0.388 0.283 1 0.0
O4 O-2 0.158 0.14 0.55 1 0.0
O1 O-2 0.032 0.132 0.538 1 0.0
O9 O-2 0.317 0.388 0.854 1 0.0
O10 O-2 0.345 0.118 0.457 1 0.0
O6 O-2 0.208 0.384 0.204 1 0.0
Nb1 Nb+5 0.4085 0.1256 0.3043 0.5 0.0
O7 O-2 0.249 0.137 0.551 1 0.0
